data_2214629
loop_
_publ_author_name
'Wang, Chong-Chen'

_publ_section_title Poly[[\m~2~-<i>trans</i>-1,2-di-4-pyridylethylene]hexa-\m~2~-oxido-nickel(II)divanadate(V)]
_journal_coeditor_code DN3050
_journal_issue 8
_journal_name_full 'Acta Crystallographica Section E'
_journal_page_first m2233
_journal_page_last m2233
_journal_paper_doi 10.1107/S1600536807034277
_journal_volume 63
_journal_year 2007
_chemical_formula_iupac '[Ni V2 O6 (C12 H10 N2)]'
_chemical_formula_moiety 'C12 H10 N2 Ni O6 V2'
_chemical_formula_sum 'C12 H10 N2 Ni O6 V2'
_chemical_formula_weight 438.81
_chemical_name_systematic
;
Poly[[\m~2~-<i>trans</i>-1,2-di-4-pyridylethylene]hexa-\m~2~-
oxidonickel(II)divanadate(V)]
;
_space_group_IT_number 60
_symmetry_cell_setting orthorhombic
_symmetry_space_group_name_Hall '-P 2n 2ab'
_symmetry_space_group_name_H-M 'P b c n'
_atom_sites_solution_hydrogens geom
_atom_sites_solution_primary direct
_atom_sites_solution_secondary difmap
_audit_creation_method SHELXL-97
_cell_angle_alpha 90.00
_cell_angle_beta 90.00
_cell_angle_gamma 90.00
_cell_formula_units_Z 8
_cell_length_a 14.862(3)
_cell_length_b 7.6402(15)
_cell_length_c 26.947(5)
_cell_measurement_reflns_used 21006
_cell_measurement_temperature 293(2)
_cell_measurement_theta_max 27.52
_cell_measurement_theta_min 3.00
_cell_volume 3059.8(10)
_computing_cell_refinement RAPID-AUTO
_computing_data_collection 'RAPID-AUTO (Rigaku, 1998)'
_computing_data_reduction RAPID-AUTO
_computing_molecular_graphics 'ORTEPIII (Burnett & Johnson, 1996) and ORTEP-3 for Windows (Farrugia, 1997)'
_computing_publication_material SHELXL97
_computing_structure_refinement 'SHELXL97 (Sheldrick, 1997)'
_computing_structure_solution 'SHELXS97 (Sheldrick, 1997)'
_diffrn_ambient_temperature 293(2)
_diffrn_measured_fraction_theta_full 0.999
_diffrn_measured_fraction_theta_max 0.999
_diffrn_measurement_device_type 'Rigaku R-AXIS RAPID IP area-detector'
_diffrn_measurement_method oscillation
_diffrn_radiation_monochromator graphite
_diffrn_radiation_source 'rotating anode'
_diffrn_radiation_type MoK\a
_diffrn_radiation_wavelength 0.71073
_diffrn_reflns_av_R_equivalents 0.0438
_diffrn_reflns_av_sigmaI/netI 0.0250
_diffrn_reflns_limit_h_max 18
_diffrn_reflns_limit_h_min -19
_diffrn_reflns_limit_k_max 9
_diffrn_reflns_limit_k_min -9
_diffrn_reflns_limit_l_max 33
_diffrn_reflns_limit_l_min -34
_diffrn_reflns_number 27995
_diffrn_reflns_theta_full 27.48
_diffrn_reflns_theta_max 27.48
_diffrn_reflns_theta_min 3.00
_exptl_absorpt_coefficient_mu 2.444
_exptl_absorpt_correction_T_max 0.7886
_exptl_absorpt_correction_T_min 0.6069
_exptl_absorpt_correction_type multi-scan
_exptl_absorpt_process_details '(SADABS; Sheldrick, 1996)'
_exptl_crystal_colour green
_exptl_crystal_density_diffrn 1.905
_exptl_crystal_density_method 'not measured'
_exptl_crystal_description block
_exptl_crystal_F_000 1744
_exptl_crystal_size_max 0.23
_exptl_crystal_size_mid 0.19
_exptl_crystal_size_min 0.10
_refine_diff_density_max 0.801
_refine_diff_density_min -0.706
_refine_ls_extinction_method none
_refine_ls_goodness_of_fit_ref 1.030
_refine_ls_hydrogen_treatment constr
_refine_ls_matrix_type full
_refine_ls_number_parameters 184
_refine_ls_number_reflns 3500
_refine_ls_number_restraints 33
_refine_ls_restrained_S_all 1.041
_refine_ls_R_factor_all 0.0378
_refine_ls_R_factor_gt 0.0317
_refine_ls_shift/su_max 0.002
_refine_ls_shift/su_mean 0.000
_refine_ls_structure_factor_coef Fsqd
_refine_ls_weighting_details 'calc w=1/[\s^2^(Fo^2^)+(0.039P)^2^+5.844P] where P=(Fo^2^+2Fc^2^)/3'
_refine_ls_weighting_scheme calc
_refine_ls_wR_factor_gt 0.0798
_refine_ls_wR_factor_ref 0.0831
_reflns_number_gt 3062
_reflns_number_total 3500
_reflns_threshold_expression I>2\s(I)
_cod_data_source_file dn3050.cif
_cod_data_source_block I
_cod_original_cell_volume 3059.8(11)
_cod_database_code 2214629
_cod_database_fobs_code 2214629

loop_
_symmetry_equiv_pos_as_xyz
'x, y, z'
'-x+1/2, -y+1/2, z+1/2'
'-x, y, -z+1/2'
'x+1/2, -y+1/2, -z'
'-x, -y, -z'
'x-1/2, y-1/2, -z-1/2'
'x, -y, z-1/2'
'-x-1/2, y-1/2, z'

loop_
_atom_site_type_symbol
_atom_site_label
_atom_site_fract_x
_atom_site_fract_y
_atom_site_fract_z
_atom_site_U_iso_or_equiv
_atom_site_adp_type
_atom_site_calc_flag
_atom_site_refinement_flags
_atom_site_occupancy
_atom_site_disorder_assembly
_atom_site_disorder_group
Ni Ni1 1.000877(19) 0.03138(4) 0.445312(11) 0.01140(9) Uani d . 1 . .
O O1 1.08060(12) -0.1892(2) 0.44057(6) 0.0187(4) Uani d . 1 . .
O O2 1.24362(13) -0.2685(3) 0.48670(8) 0.0310(5) Uani d . 1 . .
O O3 1.10701(13) -0.5327(2) 0.47517(7) 0.0230(4) Uani d . 1 . .
O O4 1.08061(12) -0.2425(2) 0.53989(6) 0.0194(4) Uani d . 1 . .
O O5 1.07726(11) 0.1096(2) 0.50603(6) 0.0138(3) Uani d . 1 . .
O O6 1.15705(16) 0.3446(3) 0.56686(8) 0.0360(5) Uani d . 1 . .
V V1 1.14782(3) 0.28571(5) 0.510151(15) 0.01393(11) Uani d . 1 . .
V V2 1.12514(3) -0.30379(5) 0.486666(15) 0.01319(11) Uani d . 1 . .
N N1 1.08372(17) 0.1648(4) 0.39593(8) 0.0304(6) Uani d D 1 . .
C C1 1.0407(4) 0.2985(8) 0.3690(2) 0.0322(4) Uani d PD 0.55 A 1
H H1 0.9873 0.3472 0.3806 0.039 Uiso calc PR 0.55 A 1
C C2 1.0790(5) 0.3575(8) 0.32457(19) 0.0322(4) Uani d PD 0.55 A 1
H H2 1.0485 0.4386 0.3051 0.039 Uiso calc PR 0.55 A 1
C C3 1.1633(5) 0.2942(8) 0.3095(2) 0.0322(4) Uani d PD 0.55 A 1
C C4 1.2067(4) 0.1802(8) 0.3419(2) 0.0322(4) Uani d PD 0.55 A 1
H H4 1.2648 0.1426 0.3349 0.039 Uiso calc PR 0.55 A 1
C C5 1.1639(5) 0.1224(10) 0.3842(2) 0.0322(4) Uani d PD 0.55 A 1
H H5 1.1954 0.0484 0.4054 0.039 Uiso calc PR 0.55 A 1
C C6 1.2037(4) 0.3516(8) 0.2623(2) 0.0322(4) Uani d PD 0.55 A 1
H H6 1.1675 0.4143 0.2405 0.039 Uiso calc PR 0.55 A 1
C C7 1.2868(4) 0.3206(8) 0.2489(2) 0.0322(4) Uani d PD 0.55 A 1
H H7 1.3222 0.2615 0.2718 0.039 Uiso calc PR 0.55 A 1
C C8 1.3312(4) 0.3678(9) 0.2018(2) 0.0322(4) Uani d PD 0.55 A 1
C C9 1.4152(4) 0.3013(8) 0.1912(2) 0.0322(4) Uani d PD 0.55 A 1
H H9 1.4426 0.2244 0.2133 0.039 Uiso calc PR 0.55 A 1
C C10 1.4589(5) 0.3481(9) 0.1482(2) 0.0322(4) Uani d PD 0.55 A 1
H H10 1.5153 0.3004 0.1416 0.039 Uiso calc PR 0.55 A 1
N N2 1.42232(15) 0.4621(3) 0.11494(8) 0.0228(5) Uani d D 1 . .
C C11 1.3373(5) 0.5090(15) 0.1216(3) 0.0322(4) Uani d PD 0.55 A 1
H H11 1.3080 0.5702 0.0965 0.039 Uiso calc PR 0.55 A 1
C C12 1.2906(4) 0.4698(9) 0.1648(2) 0.0322(4) Uani d PD 0.55 A 1
H H12 1.2323 0.5112 0.1692 0.039 Uiso calc PR 0.55 A 1
C C1A 1.0590(6) 0.2575(13) 0.3583(3) 0.0416(7) Uani d PD 0.45 A 2
H H1A 0.9990 0.2917 0.3564 0.050 Uiso calc PR 0.45 A 2
C C2A 1.1169(6) 0.3095(13) 0.3203(3) 0.0416(7) Uani d PD 0.45 A 2
H H2A 1.0962 0.3824 0.2951 0.050 Uiso calc PR 0.45 A 2
C C3A 1.2059(6) 0.2521(13) 0.3201(3) 0.0416(7) Uani d PD 0.45 A 2
C C4A 1.2356(5) 0.1556(12) 0.3599(3) 0.0416(7) Uani d PD 0.45 A 2
H H4A 1.2962 0.1278 0.3635 0.050 Uiso calc PR 0.45 A 2
C C5A 1.1726(6) 0.1008(16) 0.3948(3) 0.0416(7) Uani d PD 0.45 A 2
H H5A 1.1899 0.0184 0.4183 0.050 Uiso calc PR 0.45 A 2
C C6A 1.2666(5) 0.3011(11) 0.2792(2) 0.0416(7) Uani d PD 0.45 A 2
H H6A 1.3279 0.2905 0.2855 0.050 Uiso calc PR 0.45 A 2
C C7A 1.2445(6) 0.3571(12) 0.2358(2) 0.0416(7) Uani d PD 0.45 A 2
H H7A 1.1834 0.3723 0.2297 0.050 Uiso calc PR 0.45 A 2
C C8A 1.3068(5) 0.3995(14) 0.1947(3) 0.0416(7) Uani d PD 0.45 A 2
C C9A 1.3985(5) 0.3595(13) 0.1970(3) 0.0416(7) Uani d PD 0.45 A 2
H H9A 1.4230 0.3118 0.2257 0.050 Uiso calc PR 0.45 A 2
C C10A 1.4533(6) 0.3920(13) 0.1556(3) 0.0416(7) Uani d PD 0.45 A 2
H H10A 1.5139 0.3624 0.1573 0.050 Uiso calc PR 0.45 A 2
C C11A 1.3369(7) 0.514(2) 0.1146(4) 0.0416(7) Uani d PD 0.45 A 2
H H11A 1.3176 0.5816 0.0879 0.050 Uiso calc PR 0.45 A 2
C C12A 1.2752(6) 0.4754(14) 0.1509(3) 0.0416(7) Uani d PD 0.45 A 2
H H12A 1.2143 0.4989 0.1465 0.050 Uiso calc PR 0.45 A 2

loop_
_atom_site_aniso_label
_atom_site_aniso_U_11
_atom_site_aniso_U_22
_atom_site_aniso_U_33
_atom_site_aniso_U_12
_atom_site_aniso_U_13
_atom_site_aniso_U_23
Ni1 0.01027(15) 0.01366(17) 0.01028(16) -0.00039(11) 0.00018(10) 0.00108(11)
O1 0.0176(9) 0.0193(10) 0.0193(8) 0.0044(7) 0.0003(7) -0.0010(7)
O2 0.0108(9) 0.0283(11) 0.0540(13) -0.0018(8) -0.0035(9) 0.0026(10)
O3 0.0249(10) 0.0123(9) 0.0317(10) -0.0005(7) -0.0049(8) -0.0013(7)
O4 0.0206(9) 0.0167(9) 0.0210(9) 0.0048(7) -0.0020(7) 0.0011(7)
O5 0.0104(8) 0.0149(9) 0.0162(8) -0.0033(7) -0.0002(6) 0.0000(6)
O6 0.0485(14) 0.0337(13) 0.0260(10) -0.0179(11) -0.0051(10) -0.0060(9)
V1 0.0098(2) 0.0119(2) 0.0201(2) -0.00288(15) -0.00073(15) -0.00112(15)
V2 0.00889(19) 0.0101(2) 0.0206(2) 0.00108(14) -0.00144(15) -0.00086(15)
N1 0.0322(14) 0.0399(15) 0.0189(11) -0.0144(12) 0.0053(10) 0.0043(10)
C1 0.0380(10) 0.0327(10) 0.0257(9) 0.0049(8) 0.0186(8) 0.0072(7)
C2 0.0380(10) 0.0327(10) 0.0257(9) 0.0049(8) 0.0186(8) 0.0072(7)
C3 0.0380(10) 0.0327(10) 0.0257(9) 0.0049(8) 0.0186(8) 0.0072(7)
C4 0.0380(10) 0.0327(10) 0.0257(9) 0.0049(8) 0.0186(8) 0.0072(7)
C5 0.0380(10) 0.0327(10) 0.0257(9) 0.0049(8) 0.0186(8) 0.0072(7)
C6 0.0380(10) 0.0327(10) 0.0257(9) 0.0049(8) 0.0186(8) 0.0072(7)
C7 0.0380(10) 0.0327(10) 0.0257(9) 0.0049(8) 0.0186(8) 0.0072(7)
C8 0.0380(10) 0.0327(10) 0.0257(9) 0.0049(8) 0.0186(8) 0.0072(7)
C9 0.0380(10) 0.0327(10) 0.0257(9) 0.0049(8) 0.0186(8) 0.0072(7)
C10 0.0380(10) 0.0327(10) 0.0257(9) 0.0049(8) 0.0186(8) 0.0072(7)
N2 0.0208(11) 0.0324(14) 0.0152(10) -0.0036(10) 0.0025(9) 0.0019(9)
C11 0.0380(10) 0.0327(10) 0.0257(9) 0.0049(8) 0.0186(8) 0.0072(7)
C12 0.0380(10) 0.0327(10) 0.0257(9) 0.0049(8) 0.0186(8) 0.0072(7)
C1A 0.0366(13) 0.0581(18) 0.0303(12) -0.0040(12) 0.0104(10) 0.0100(12)
C2A 0.0366(13) 0.0581(18) 0.0303(12) -0.0040(12) 0.0104(10) 0.0100(12)
C3A 0.0366(13) 0.0581(18) 0.0303(12) -0.0040(12) 0.0104(10) 0.0100(12)
C4A 0.0366(13) 0.0581(18) 0.0303(12) -0.0040(12) 0.0104(10) 0.0100(12)
C5A 0.0366(13) 0.0581(18) 0.0303(12) -0.0040(12) 0.0104(10) 0.0100(12)
C6A 0.0366(13) 0.0581(18) 0.0303(12) -0.0040(12) 0.0104(10) 0.0100(12)
C7A 0.0366(13) 0.0581(18) 0.0303(12) -0.0040(12) 0.0104(10) 0.0100(12)
C8A 0.0366(13) 0.0581(18) 0.0303(12) -0.0040(12) 0.0104(10) 0.0100(12)
C9A 0.0366(13) 0.0581(18) 0.0303(12) -0.0040(12) 0.0104(10) 0.0100(12)
C10A 0.0366(13) 0.0581(18) 0.0303(12) -0.0040(12) 0.0104(10) 0.0100(12)
C11A 0.0366(13) 0.0581(18) 0.0303(12) -0.0040(12) 0.0104(10) 0.0100(12)
C12A 0.0366(13) 0.0581(18) 0.0303(12) -0.0040(12) 0.0104(10) 0.0100(12)

loop_
_atom_type_symbol
_atom_type_description
_atom_type_scat_dispersion_real
_atom_type_scat_dispersion_imag
_atom_type_scat_source
C C 0.0033 0.0016 'International Tables Vol C Tables 4.2.6.8 and 6.1.1.4'
H H 0.0000 0.0000 'International Tables Vol C Tables 4.2.6.8 and 6.1.1.4'
N N 0.0061 0.0033 'International Tables Vol C Tables 4.2.6.8 and 6.1.1.4'
O O 0.0106 0.0060 'International Tables Vol C Tables 4.2.6.8 and 6.1.1.4'
Ni Ni 0.3393 1.1124 'International Tables Vol C Tables 4.2.6.8 and 6.1.1.4'
V V 0.3005 0.5294 'International Tables Vol C Tables 4.2.6.8 and 6.1.1.4'

loop_
_geom_angle_atom_site_label_1
_geom_angle_atom_site_label_2
_geom_angle_atom_site_label_3
_geom_angle_site_symmetry_1
_geom_angle_site_symmetry_3
_geom_angle
O4 Ni1 O5 5_756 5_756 87.39(7)
O4 Ni1 O1 5_756 . 172.16(7)
O5 Ni1 O1 5_756 . 86.33(7)
O4 Ni1 N2 5_756 6_556 91.18(9)
O5 Ni1 N2 5_756 6_556 92.73(8)
O1 Ni1 N2 . 6_556 93.80(9)
O4 Ni1 O5 5_756 . 86.77(7)
O5 Ni1 O5 5_756 . 87.53(7)
O1 Ni1 O5 . . 88.27(7)
N2 Ni1 O5 6_556 . 177.92(9)
O4 Ni1 N1 5_756 . 95.08(10)
O5 Ni1 N1 5_756 . 177.51(10)
O1 Ni1 N1 . . 91.19(10)
N2 Ni1 N1 6_556 . 87.56(10)
O5 Ni1 N1 . . 92.27(8)
O4 Ni1 Ni1 5_756 5_756 85.95(5)
O5 Ni1 Ni1 5_756 5_756 44.07(5)
O1 Ni1 Ni1 . 5_756 86.27(5)
N2 Ni1 Ni1 6_556 5_756 136.77(7)
O5 Ni1 Ni1 . 5_756 43.46(5)
N1 Ni1 Ni1 . 5_756 135.68(7)
V2 O1 Ni1 . . 127.89(10)
V2 O2 V1 . 8_855 158.52(14)
V1 O3 V2 1_545 . 127.96(11)
V2 O4 Ni1 . 5_756 128.95(10)
V1 O5 Ni1 . 5_756 135.83(9)
V1 O5 Ni1 . . 127.75(9)
Ni1 O5 Ni1 5_756 . 92.47(7)
O6 V1 O5 . . 109.64(10)
O6 V1 O2 . 8_865 109.07(12)
O5 V1 O2 . 8_865 110.44(9)
O6 V1 O3 . 1_565 108.39(11)
O5 V1 O3 . 1_565 111.67(9)
O2 V1 O3 8_865 1_565 107.54(10)
O4 V2 O1 . . 109.98(9)
O4 V2 O2 . . 110.70(10)
O1 V2 O2 . . 108.38(10)
O4 V2 O3 . . 111.52(10)
O1 V2 O3 . . 108.97(9)
O2 V2 O3 . . 107.19(10)
C5 N1 C1A . . 102.2(5)
C5 N1 C1 . . 118.8(4)
C1A N1 C1 . . 21.0(4)
C5 N1 C5A . . 14.0(4)
C1A N1 C5A . . 116.1(5)
C1 N1 C5A . . 131.9(5)
C5 N1 Ni1 . . 126.0(3)
C1A N1 Ni1 . . 127.1(4)
C1 N1 Ni1 . . 114.6(3)
C5A N1 Ni1 . . 113.5(4)
C2 C1 N1 . . 119.3(5)
C2 C1 H1 . . 120.3
N1 C1 H1 . . 120.3
C1 C2 C3 . . 120.0(6)
C1 C2 H2 . . 120.0
C3 C2 H2 . . 120.0
C4 C3 C2 . . 116.7(5)
C4 C3 C6 . . 122.6(6)
C2 C3 C6 . . 120.7(6)
C5 C4 C3 . . 120.4(6)
C5 C4 H4 . . 119.8
C3 C4 H4 . . 119.8
N1 C5 C4 . . 123.7(5)
N1 C5 H5 . . 118.2
C4 C5 H5 . . 118.2
C7 C6 C3 . . 124.8(6)
C7 C6 H6 . . 117.6
C3 C6 H6 . . 117.6
C6 C7 C8 . . 128.1(6)
C6 C7 H7 . . 115.9
C8 C7 H7 . . 115.9
C9 C8 C12 . . 116.6(5)
C9 C8 C7 . . 119.6(5)
C12 C8 C7 . . 123.7(5)
C10 C9 C8 . . 120.4(6)
C10 C9 H9 . . 119.8
C8 C9 H9 . . 119.8
N2 C10 C9 . . 122.1(5)
N2 C10 H10 . . 118.9
C9 C10 H10 . . 118.9
C10A N2 C11 . . 109.5(5)
C10A N2 C11A . . 117.8(5)
C11 N2 C11A . . 8.4(6)
C10A N2 C10 . . 17.0(5)
C11 N2 C10 . . 117.7(4)
C11A N2 C10 . . 125.3(5)
C10A N2 Ni1 . 6_666 124.5(4)
C11 N2 Ni1 . 6_666 125.1(3)
C11A N2 Ni1 . 6_666 117.1(4)
C10 N2 Ni1 . 6_666 117.0(3)
N2 C11 C12 . . 122.1(6)
N2 C11 H11 . . 118.9
C12 C11 H11 . . 118.9
C11 C12 C8 . . 120.1(6)
C11 C12 H12 . . 120.0
C8 C12 H12 . . 120.0
N1 C1A C2A . . 123.8(7)
N1 C1A H1A . . 118.1
C2A C1A H1A . . 118.1
C3A C2A C1A . . 119.9(7)
C3A C2A H2A . . 120.0
C1A C2A H2A . . 120.0
C4A C3A C2A . . 118.1(6)
C4A C3A C6A . . 121.5(8)
C2A C3A C6A . . 120.3(8)
C3A C4A C5A . . 118.2(7)
C3A C4A H4A . . 120.9
C5A C4A H4A . . 120.9
C4A C5A N1 . . 122.8(7)
C4A C5A H5A . . 118.6
N1 C5A H5A . . 118.6
C7A C6A C3A . . 127.4(8)
C7A C6A H6A . . 116.3
C3A C6A H6A . . 116.3
C6A C7A C8A . . 126.4(8)
C6A C7A H7A . . 116.8
C8A C7A H7A . . 116.8
C12A C8A C9A . . 117.2(7)
C12A C8A C7A . . 120.9(7)
C9A C8A C7A . . 121.9(7)
C8A C9A C10A . . 119.5(7)
C8A C9A H9A . . 120.3
C10A C9A H9A . . 120.3
N2 C10A C9A . . 122.4(8)
N2 C10A H10A . . 118.8
C9A C10A H10A . . 118.8
N2 C11A C12A . . 124.5(8)
N2 C11A H11A . . 117.8
C12A C11A H11A . . 117.8
C11A C12A C8A . . 117.9(8)
C11A C12A H12A . . 121.1
C8A C12A H12A . . 121.1

loop_
_geom_bond_atom_site_label_1
_geom_bond_atom_site_label_2
_geom_bond_site_symmetry_2
_geom_bond_distance
Ni1 O4 5_756 2.0558(19)
Ni1 O5 5_756 2.0561(17)
Ni1 O1 . 2.0641(19)
Ni1 N2 6_556 2.069(2)
Ni1 O5 . 2.0790(16)
Ni1 N1 . 2.080(2)
Ni1 Ni1 5_756 2.9862(8)
O1 V2 . 1.6575(18)
O2 V2 . 1.781(2)
O2 V1 8_855 1.782(2)
O3 V1 1_545 1.783(2)
O3 V2 . 1.7966(19)
O4 V2 . 1.6476(18)
O4 Ni1 5_756 2.0558(19)
O5 V1 . 1.7098(17)
O5 Ni1 5_756 2.0561(17)
O6 V1 . 1.599(2)
V1 O2 8_865 1.782(2)
V1 O3 1_565 1.783(2)
N1 C5 . 1.275(7)
N1 C1A . 1.290(8)
N1 C1 . 1.407(6)
N1 C5A . 1.409(9)
C1 C2 . 1.401(7)
C1 H1 . 0.9300
C2 C3 . 1.403(8)
C2 H2 . 0.9300
C3 C4 . 1.391(8)
C3 C6 . 1.472(6)
C4 C5 . 1.379(7)
C4 H4 . 0.9300
C5 H5 . 0.9300
C6 C7 . 1.309(7)
C6 H6 . 0.9300
C7 C8 . 1.474(6)
C7 H7 . 0.9300
C8 C9 . 1.378(8)
C8 C12 . 1.402(8)
C9 C10 . 1.377(7)
C9 H9 . 0.9300
C10 N2 . 1.362(7)
C10 H10 . 0.9300
N2 C10A . 1.304(9)
N2 C11 . 1.326(7)
N2 C11A . 1.331(10)
N2 Ni1 6_666 2.069(2)
C11 C12 . 1.388(7)
C11 H11 . 0.9300
C12 H12 . 0.9300
C1A C2A . 1.397(9)
C1A H1A . 0.9300
C2A C3A . 1.393(11)
C2A H2A . 0.9300
C3A C4A . 1.376(10)
C3A C6A . 1.472(9)
C4A C5A . 1.391(9)
C4A H4A . 0.9300
C5A H5A . 0.9300
C6A C7A . 1.288(9)
C6A H6A . 0.9300
C7A C8A . 1.480(9)
C7A H7A . 0.9300
C8A C12A . 1.395(9)
C8A C9A . 1.398(10)
C9A C10A . 1.402(9)
C9A H9A . 0.9300
C10A H10A . 0.9300
C11A C12A . 1.374(9)
C11A H11A . 0.9300
C12A H12A . 0.9300
